data_7064050
loop_
_publ_author_name
'Cemalo\(glu, Re\,sit'
'Uzunalio\(glu, Ne\,se'
'Akba\,s, H\"useyin'
'Asmafiliz, Nuran'
'K\?il\?i\,c, Zeynel'
'Sabah, B\"u\,sra Nur'
'A\,c\?ik, Leyla'
'H\"okelek, Tuncer'

_publ_section_title
;
 Phosphorus--nitrogen compounds. Part 80. Design and synthesis of hybrid
 multiheterocyclic cyclotriphosphazene conjugates bearing unsymmetrical
 pendant arms: spectral and crystallographic characterization, bioactivity
 and structure--activity relationship (SAR) studies
;
_journal_issue 36
_journal_name_full 'New Journal of Chemistry'
_journal_page_first 15866
_journal_page_last 15884
_journal_paper_doi 10.1039/D5NJ02457A
_journal_volume 49
_journal_year 2025
_chemical_formula_moiety 'C37 H55 Cl Fe N9 P3'
_chemical_formula_sum 'C37 H55 Cl Fe N9 P3'
_chemical_formula_weight 810.11
_space_group_crystal_system triclinic
_space_group_IT_number 2
_space_group_name_Hall '-P 1'
_space_group_name_H-M_alt 'P -1'
_atom_sites_solution_hydrogens geom
_audit_creation_method SHELXL-2018/3
_audit_update_record
;
2025-06-03 deposited with the CCDC.	2025-08-12 downloaded from the CCDC.
;
_cell_angle_alpha 85.093(2)
_cell_angle_beta 89.800(3)
_cell_angle_gamma 66.747(2)
_cell_formula_units_Z 2
_cell_length_a 10.5699(3)
_cell_length_b 13.1131(5)
_cell_length_c 15.5271(6)
_cell_measurement_reflns_used 3671
_cell_measurement_temperature 173(2)
_cell_measurement_theta_max 21.78
_cell_measurement_theta_min 2.24
_cell_volume 1968.98(12)
_computing_cell_refinement '<i>SAINT</i> (Bruker, 2012)'
_computing_data_collection '<i>APEX2</i> (Bruker, 2012)'
_computing_data_reduction <i>SAINT</i>
_computing_molecular_graphics '<i>ORTEP-3</i> for Windows (Farrugia, 2012)'
_computing_publication_material 'WinGX publication routines (Farrugia, 2012) and PLATON (Spek, 2009)'
_computing_structure_refinement 'SHELXL-2018/3 (Sheldrick, 2015b)'
_computing_structure_solution 'SHELXT 2014/5 (Sheldrick, 2015a)'
_diffrn_ambient_temperature 173(2)
_diffrn_detector_area_resol_mean 8.3333
_diffrn_measured_fraction_theta_full 1.000
_diffrn_measured_fraction_theta_max 1.000
_diffrn_measurement_device_type 'Bruker APEX II QUAZAR three-circle diffractometer'
_diffrn_measurement_method '\f and \w scans'
_diffrn_radiation_type MoK\a
_diffrn_radiation_wavelength 0.71073
_diffrn_reflns_av_R_equivalents 0.0677
_diffrn_reflns_av_unetI/netI 0.0818
_diffrn_reflns_Laue_measured_fraction_full 1.000
_diffrn_reflns_Laue_measured_fraction_max 1.000
_diffrn_reflns_limit_h_max 13
_diffrn_reflns_limit_h_min -13
_diffrn_reflns_limit_k_max 17
_diffrn_reflns_limit_k_min -17
_diffrn_reflns_limit_l_max 20
_diffrn_reflns_limit_l_min -20
_diffrn_reflns_number 29946
_diffrn_reflns_point_group_measured_fraction_full 1.000
_diffrn_reflns_point_group_measured_fraction_max 1.000
_diffrn_reflns_theta_full 25.242
_diffrn_reflns_theta_max 27.484
_diffrn_reflns_theta_min 1.317
_exptl_absorpt_coefficient_mu 0.613
_exptl_absorpt_correction_type none
_exptl_crystal_colour yellow
_exptl_crystal_density_diffrn 1.366
_exptl_crystal_description plate
_exptl_crystal_F_000 856
_exptl_crystal_size_max 0.277
_exptl_crystal_size_mid 0.162
_exptl_crystal_size_min 0.104
_refine_diff_density_max 0.591
_refine_diff_density_min -0.727
_refine_diff_density_rms 0.084
_refine_ls_extinction_method none
_refine_ls_goodness_of_fit_ref 1.075
_refine_ls_hydrogen_treatment constr
_refine_ls_matrix_type full
_refine_ls_number_parameters 460
_refine_ls_number_reflns 9029
_refine_ls_number_restraints 0
_refine_ls_restrained_S_all 1.075
_refine_ls_R_factor_all 0.0974
_refine_ls_R_factor_gt 0.0565
_refine_ls_shift/su_max 0.001
_refine_ls_shift/su_mean 0.000
_refine_ls_structure_factor_coef Fsqd
_refine_ls_weighting_details 'w=1/[\s^2^(Fo^2^)+(0.0747P)^2^+0.5399P] where P=(Fo^2^+2Fc^2^)/3'
_refine_ls_weighting_scheme calc
_refine_ls_wR_factor_gt 0.1442
_refine_ls_wR_factor_ref 0.1625
_reflns_Friedel_coverage 0.000
_reflns_number_gt 5852
_reflns_number_total 9029
_reflns_threshold_expression 'I > 2\s(I)'
_cod_data_source_file d5nj02457a2.cif
_cod_data_source_block shelx_CCDC2
_cod_database_code 7064050
_shelx_shelxl_version_number 2018/3
_shelx_space_group_comment
;
The symmetry employed for this shelxl refinement is uniquely defined
by the following loop, which should always be used as a source of
symmetry information in preference to the above space-group names.
They are only intended as comments.
;

loop_
_space_group_symop_operation_xyz
'x, y, z'
'-x, -y, -z'

loop_
_atom_site_label
_atom_site_type_symbol
_atom_site_fract_x
_atom_site_fract_y
_atom_site_fract_z
_atom_site_U_iso_or_equiv
_atom_site_adp_type
_atom_site_occupancy
_atom_site_site_symmetry_order
_atom_site_calc_flag
_atom_site_refinement_flags_posn
_atom_site_refinement_flags_adp
_atom_site_refinement_flags_occupancy
_atom_site_disorder_assembly
_atom_site_disorder_group
Fe1 Fe 0.87174(5) 0.35649(4) 0.35838(3) 0.02785(16) Uani 1 1 d . . . . .
P1 P 1.02994(9) -0.08868(7) 0.26879(5) 0.0188(2) Uani 1 1 d . . . . .
P2 P 1.22338(9) -0.07126(7) 0.15248(5) 0.0200(2) Uani 1 1 d . . . . .
P3 P 1.30529(9) -0.22689(7) 0.29887(5) 0.0195(2) Uani 1 1 d . . . . .
Cl1 Cl 0.73203(16) -0.51157(11) 0.05946(9) 0.0732(4) Uani 1 1 d . . . . .
N1 N 1.0671(3) -0.0382(2) 0.18074(17) 0.0202(6) Uani 1 1 d . . . . .
N2 N 1.3371(3) -0.1725(2) 0.21004(17) 0.0224(6) Uani 1 1 d . . . . .
N3 N 1.1538(3) -0.1639(2) 0.33382(16) 0.0206(6) Uani 1 1 d . . . . .
N4 N 0.9379(3) -0.1632(2) 0.24914(17) 0.0224(6) Uani 1 1 d . . . . .
N5 N 0.9170(3) 0.0154(2) 0.31999(18) 0.0234(6) Uani 1 1 d . . . . .
N6 N 1.2198(3) -0.0899(2) 0.04905(17) 0.0229(6) Uani 1 1 d . . . . .
N7 N 1.2759(3) 0.0318(2) 0.14939(18) 0.0266(7) Uani 1 1 d . . . . .
N8 N 1.4091(3) -0.2356(2) 0.38139(18) 0.0243(6) Uani 1 1 d . . . . .
N9 N 1.3474(3) -0.3602(2) 0.28647(17) 0.0236(6) Uani 1 1 d . . . . .
C1 C 0.8822(4) -0.1960(3) 0.3291(2) 0.0304(8) Uani 1 1 d . . . . .
H1A H 0.959280 -0.240349 0.370473 0.037 Uiso 1 1 calc R U . . .
H1B H 0.833316 -0.243609 0.315446 0.037 Uiso 1 1 calc R U . . .
C2 C 0.7837(4) -0.0954(3) 0.3709(3) 0.0382(10) Uani 1 1 d . . . . .
H2A H 0.704054 -0.053094 0.330839 0.046 Uiso 1 1 calc R U . . .
H2B H 0.748644 -0.120788 0.424191 0.046 Uiso 1 1 calc R U . . .
C3 C 0.8536(4) -0.0198(3) 0.3934(2) 0.0344(9) Uani 1 1 d . . . . .
H3A H 0.784737 0.047100 0.416854 0.041 Uiso 1 1 calc R U . . .
H3B H 0.925207 -0.059316 0.439310 0.041 Uiso 1 1 calc R U . . .
C4 C 0.9658(4) 0.1021(3) 0.3383(2) 0.0299(8) Uani 1 1 d . . . . .
H4A H 1.021309 0.113177 0.289665 0.036 Uiso 1 1 calc R U . . .
H4B H 1.026380 0.076618 0.391018 0.036 Uiso 1 1 calc R U . . .
C5 C 0.8511(4) 0.2101(3) 0.3509(2) 0.0279(8) Uani 1 1 d . . . . .
C6 C 0.7997(4) 0.2551(3) 0.4306(2) 0.0291(8) Uani 1 1 d . . . . .
H6 H 0.831677 0.219211 0.486705 0.035 Uiso 1 1 calc R U . . .
C7 C 0.6936(4) 0.3617(3) 0.4121(3) 0.0349(9) Uani 1 1 d . . . . .
H7 H 0.643153 0.409847 0.453779 0.042 Uiso 1 1 calc R U . . .
C8 C 0.6746(4) 0.3853(3) 0.3208(2) 0.0345(9) Uani 1 1 d . . . . .
H8 H 0.610269 0.451433 0.290542 0.041 Uiso 1 1 calc R U . . .
C9 C 0.7707(4) 0.2906(3) 0.2832(2) 0.0332(9) Uani 1 1 d . . . . .
H9 H 0.779770 0.282330 0.222973 0.040 Uiso 1 1 calc R U . . .
C10 C 1.0764(4) 0.3196(4) 0.3511(3) 0.0482(12) Uani 1 1 d . . . . .
H10 H 1.146086 0.247588 0.346286 0.058 Uiso 1 1 calc R U . . .
C11 C 1.0260(4) 0.3678(4) 0.4286(3) 0.0464(11) Uani 1 1 d . . . . .
H11 H 1.056145 0.334210 0.485570 0.056 Uiso 1 1 calc R U . . .
C12 C 0.9229(4) 0.4751(3) 0.4063(3) 0.0433(10) Uani 1 1 d . . . . .
H12 H 0.871049 0.524958 0.446564 0.052 Uiso 1 1 calc R U . . .
C13 C 0.9082(4) 0.4973(4) 0.3165(3) 0.0415(10) Uani 1 1 d . . . . .
H13 H 0.847640 0.563932 0.284856 0.050 Uiso 1 1 calc R U . . .
C14 C 1.0035(5) 0.3986(4) 0.2818(3) 0.0490(11) Uani 1 1 d . . . . .
H14 H 1.015589 0.387996 0.222076 0.059 Uiso 1 1 calc R U . . .
C15 C 0.8391(3) -0.1262(3) 0.1753(2) 0.0236(7) Uani 1 1 d . . . . .
H15A H 0.876438 -0.093663 0.126833 0.028 Uiso 1 1 calc R U . . .
H15B H 0.751764 -0.067679 0.191911 0.028 Uiso 1 1 calc R U . . .
C16 C 0.8115(3) -0.2224(3) 0.1466(2) 0.0213(7) Uani 1 1 d . . . . .
C17 C 0.6814(4) -0.2253(3) 0.1525(2) 0.0277(8) Uani 1 1 d . . . . .
H17 H 0.608378 -0.165225 0.174988 0.033 Uiso 1 1 calc R U . . .
C18 C 0.6570(4) -0.3137(3) 0.1263(2) 0.0362(9) Uani 1 1 d . . . . .
H18 H 0.567934 -0.314937 0.130627 0.043 Uiso 1 1 calc R U . . .
C19 C 0.7621(5) -0.3996(3) 0.0941(2) 0.0392(10) Uani 1 1 d . . . . .
C20 C 0.8928(4) -0.4003(3) 0.0883(2) 0.0385(10) Uani 1 1 d . . . . .
H20 H 0.965510 -0.461249 0.066585 0.046 Uiso 1 1 calc R U . . .
C21 C 0.9164(4) -0.3115(3) 0.1146(2) 0.0306(8) Uani 1 1 d . . . . .
H21 H 1.006038 -0.311340 0.110608 0.037 Uiso 1 1 calc R U . . .
C22 C 1.1345(4) -0.1452(3) 0.0170(2) 0.0292(8) Uani 1 1 d . . . . .
H22A H 1.038234 -0.091348 0.005263 0.035 Uiso 1 1 calc R U . . .
H22B H 1.135005 -0.206079 0.059596 0.035 Uiso 1 1 calc R U . . .
C23 C 1.2012(4) -0.1909(4) -0.0655(3) 0.0423(10) Uani 1 1 d . . . . .
H23A H 1.187336 -0.259300 -0.075901 0.051 Uiso 1 1 calc R U . . .
H23B H 1.162619 -0.135102 -0.115732 0.051 Uiso 1 1 calc R U . . .
C24 C 1.3508(4) -0.2161(4) -0.0502(3) 0.0491(11) Uani 1 1 d . . . . .
H24A H 1.398021 -0.217710 -0.105514 0.059 Uiso 1 1 calc R U . . .
H24B H 1.397471 -0.288490 -0.015419 0.059 Uiso 1 1 calc R U . . .
C25 C 1.3483(4) -0.1190(3) -0.0003(2) 0.0327(9) Uani 1 1 d . . . . .
H25A H 1.430149 -0.142516 0.039179 0.039 Uiso 1 1 calc R U . . .
H25B H 1.345145 -0.055159 -0.040406 0.039 Uiso 1 1 calc R U . . .
C26 C 1.2018(5) 0.1390(3) 0.0976(3) 0.0444(11) Uani 1 1 d . . . . .
H26A H 1.105710 0.174847 0.116138 0.053 Uiso 1 1 calc R U . . .
H26B H 1.200659 0.128109 0.035332 0.053 Uiso 1 1 calc R U . . .
C27 C 1.2807(5) 0.2079(4) 0.1143(3) 0.0582(13) Uani 1 1 d . . . . .
H27A H 1.335842 0.212872 0.063686 0.070 Uiso 1 1 calc R U . . .
H27B H 1.216859 0.284235 0.125102 0.070 Uiso 1 1 calc R U . . .
C28 C 1.3728(6) 0.1532(4) 0.1916(3) 0.0600(14) Uani 1 1 d . . . . .
H28A H 1.354737 0.205660 0.236765 0.072 Uiso 1 1 calc R U . . .
H28B H 1.470471 0.129145 0.175818 0.072 Uiso 1 1 calc R U . . .
C29 C 1.3423(4) 0.0528(3) 0.2245(2) 0.0335(9) Uani 1 1 d . . . . .
H29A H 1.428187 -0.012106 0.242809 0.040 Uiso 1 1 calc R U . . .
H29B H 1.279848 0.070083 0.273791 0.040 Uiso 1 1 calc R U . . .
C30 C 1.3865(4) -0.1409(3) 0.4315(2) 0.0328(9) Uani 1 1 d . . . . .
H30A H 1.292903 -0.113017 0.454925 0.039 Uiso 1 1 calc R U . . .
H30B H 1.398091 -0.079432 0.395354 0.039 Uiso 1 1 calc R U . . .
C31 C 1.4960(4) -0.1873(4) 0.5043(2) 0.0402(10) Uani 1 1 d . . . . .
H31A H 1.536287 -0.132854 0.515202 0.048 Uiso 1 1 calc R U . . .
H31B H 1.456619 -0.205818 0.558324 0.048 Uiso 1 1 calc R U . . .
C32 C 1.6037(4) -0.2913(4) 0.4717(3) 0.0397(10) Uani 1 1 d . . . . .
H32A H 1.610379 -0.358358 0.509209 0.048 Uiso 1 1 calc R U . . .
H32B H 1.695095 -0.286950 0.471446 0.048 Uiso 1 1 calc R U . . .
C33 C 1.5571(4) -0.2968(3) 0.3806(2) 0.0317(9) Uani 1 1 d . . . . .
H33A H 1.599171 -0.261068 0.337206 0.038 Uiso 1 1 calc R U . . .
H33B H 1.580776 -0.374911 0.368036 0.038 Uiso 1 1 calc R U . . .
C34 C 1.3152(4) -0.4284(3) 0.3581(2) 0.0342(9) Uani 1 1 d . . . . .
H34A H 1.398342 -0.472675 0.394956 0.041 Uiso 1 1 calc R U . . .
H34B H 1.242594 -0.380585 0.394500 0.041 Uiso 1 1 calc R U . . .
C35 C 1.2666(9) -0.5021(6) 0.3131(4) 0.116(3) Uani 1 1 d . . . . .
H35A H 1.312034 -0.579612 0.339807 0.139 Uiso 1 1 calc R U . . .
H35B H 1.165913 -0.477945 0.319165 0.139 Uiso 1 1 calc R U . . .
C36 C 1.2971(7) -0.4982(4) 0.2242(3) 0.0773(18) Uani 1 1 d . . . . .
H36A H 1.219655 -0.498033 0.188406 0.093 Uiso 1 1 calc R U . . .
H36B H 1.380995 -0.563803 0.212937 0.093 Uiso 1 1 calc R U . . .
C37 C 1.3190(5) -0.3940(3) 0.2029(2) 0.0380(10) Uani 1 1 d . . . . .
H37A H 1.397969 -0.407489 0.164561 0.046 Uiso 1 1 calc R U . . .
H37B H 1.235869 -0.335484 0.173549 0.046 Uiso 1 1 calc R U . . .

loop_
_atom_site_aniso_label
_atom_site_aniso_U_11
_atom_site_aniso_U_22
_atom_site_aniso_U_33
_atom_site_aniso_U_23
_atom_site_aniso_U_13
_atom_site_aniso_U_12
Fe1 0.0287(3) 0.0250(3) 0.0300(3) -0.0039(2) -0.0012(2) -0.0105(2)
P1 0.0170(4) 0.0192(4) 0.0200(4) -0.0005(3) 0.0006(3) -0.0071(4)
P2 0.0203(5) 0.0226(5) 0.0187(4) 0.0012(3) -0.0001(3) -0.0108(4)
P3 0.0178(4) 0.0209(4) 0.0193(4) 0.0003(3) -0.0003(3) -0.0075(4)
Cl1 0.1097(12) 0.0480(7) 0.0807(9) -0.0134(7) -0.0177(8) -0.0497(8)
N1 0.0187(14) 0.0191(14) 0.0206(14) 0.0014(11) -0.0006(11) -0.0059(12)
N2 0.0193(15) 0.0244(15) 0.0233(15) 0.0007(12) 0.0023(12) -0.0090(13)
N3 0.0164(14) 0.0231(15) 0.0202(14) 0.0008(11) -0.0007(11) -0.0062(12)
N4 0.0239(15) 0.0230(15) 0.0227(15) 0.0002(12) -0.0005(12) -0.0122(13)
N5 0.0213(15) 0.0224(15) 0.0298(16) -0.0067(12) 0.0037(12) -0.0116(13)
N6 0.0221(15) 0.0307(16) 0.0182(14) -0.0011(12) 0.0028(11) -0.0132(13)
N7 0.0312(17) 0.0290(16) 0.0241(15) 0.0051(12) -0.0049(13) -0.0181(14)
N8 0.0188(15) 0.0296(16) 0.0236(15) -0.0046(12) -0.0009(12) -0.0080(13)
N9 0.0279(16) 0.0213(15) 0.0222(15) 0.0001(12) 0.0014(12) -0.0109(13)
C1 0.037(2) 0.031(2) 0.031(2) 0.0012(16) 0.0038(16) -0.0222(18)
C2 0.041(2) 0.045(2) 0.039(2) -0.0086(19) 0.0175(19) -0.027(2)
C3 0.039(2) 0.033(2) 0.033(2) -0.0102(17) 0.0139(17) -0.0155(19)
C4 0.0249(19) 0.029(2) 0.040(2) -0.0087(16) -0.0004(16) -0.0129(16)
C5 0.031(2) 0.0257(19) 0.0308(19) -0.0048(15) 0.0022(16) -0.0148(16)
C6 0.029(2) 0.031(2) 0.0291(19) -0.0046(16) 0.0030(16) -0.0126(17)
C7 0.030(2) 0.036(2) 0.037(2) -0.0106(17) 0.0047(17) -0.0108(18)
C8 0.030(2) 0.031(2) 0.039(2) -0.0019(17) -0.0083(17) -0.0087(18)
C9 0.037(2) 0.035(2) 0.030(2) -0.0080(17) 0.0001(17) -0.0161(18)
C10 0.031(2) 0.036(2) 0.083(4) -0.009(2) 0.008(2) -0.019(2)
C11 0.041(3) 0.052(3) 0.054(3) 0.004(2) -0.019(2) -0.029(2)
C12 0.036(2) 0.034(2) 0.064(3) -0.020(2) 0.002(2) -0.016(2)
C13 0.035(2) 0.044(3) 0.040(2) 0.0075(19) -0.0047(19) -0.013(2)
C14 0.054(3) 0.056(3) 0.050(3) -0.005(2) 0.009(2) -0.035(3)
C15 0.0201(18) 0.0214(17) 0.0286(18) -0.0003(14) -0.0026(14) -0.0079(15)
C16 0.0214(18) 0.0231(17) 0.0209(17) 0.0001(14) -0.0025(13) -0.0110(15)
C17 0.0248(19) 0.0278(19) 0.032(2) -0.0013(15) -0.0019(15) -0.0125(16)
C18 0.035(2) 0.037(2) 0.041(2) 0.0061(18) -0.0075(18) -0.021(2)
C19 0.061(3) 0.033(2) 0.032(2) 0.0023(17) -0.009(2) -0.029(2)
C20 0.053(3) 0.032(2) 0.028(2) -0.0075(17) 0.0082(18) -0.013(2)
C21 0.029(2) 0.032(2) 0.033(2) -0.0047(16) 0.0046(16) -0.0141(17)
C22 0.036(2) 0.030(2) 0.0257(18) -0.0014(15) -0.0027(16) -0.0171(17)
C23 0.052(3) 0.046(3) 0.032(2) -0.0108(19) 0.0062(19) -0.022(2)
C24 0.046(3) 0.060(3) 0.041(2) -0.018(2) 0.013(2) -0.017(2)
C25 0.028(2) 0.045(2) 0.0246(19) -0.0001(17) 0.0074(15) -0.0144(18)
C26 0.053(3) 0.034(2) 0.049(3) 0.016(2) -0.014(2) -0.025(2)
C27 0.072(3) 0.043(3) 0.070(3) 0.015(2) -0.010(3) -0.037(3)
C28 0.086(4) 0.073(3) 0.051(3) 0.004(3) -0.005(3) -0.066(3)
C29 0.037(2) 0.034(2) 0.036(2) -0.0051(17) 0.0002(17) -0.0210(19)
C30 0.035(2) 0.035(2) 0.0266(19) -0.0052(16) -0.0014(16) -0.0105(18)
C31 0.037(2) 0.060(3) 0.028(2) -0.0079(19) -0.0045(17) -0.024(2)
C32 0.031(2) 0.048(3) 0.040(2) 0.0057(19) -0.0122(18) -0.017(2)
C33 0.0205(19) 0.034(2) 0.037(2) -0.0027(17) -0.0053(16) -0.0069(16)
C34 0.038(2) 0.030(2) 0.034(2) 0.0083(17) -0.0026(17) -0.0150(18)
C35 0.229(9) 0.158(7) 0.053(3) 0.011(4) -0.010(4) -0.178(7)
C36 0.142(6) 0.062(3) 0.057(3) 0.004(3) -0.024(3) -0.072(4)
C37 0.054(3) 0.031(2) 0.034(2) -0.0032(17) -0.0040(19) -0.021(2)

loop_
_atom_type_symbol
_atom_type_description
_atom_type_scat_dispersion_real
_atom_type_scat_dispersion_imag
_atom_type_scat_source
C C 0.0033 0.0016 'International Tables Vol C Tables 4.2.6.8 and 6.1.1.4'
H H 0.0000 0.0000 'International Tables Vol C Tables 4.2.6.8 and 6.1.1.4'
Cl Cl 0.1484 0.1585 'International Tables Vol C Tables 4.2.6.8 and 6.1.1.4'
N N 0.0061 0.0033 'International Tables Vol C Tables 4.2.6.8 and 6.1.1.4'
P P 0.1023 0.0942 'International Tables Vol C Tables 4.2.6.8 and 6.1.1.4'
Fe Fe 0.3463 0.8444 'International Tables Vol C Tables 4.2.6.8 and 6.1.1.4'

loop_
_geom_angle_atom_site_label_1
_geom_angle_atom_site_label_2
_geom_angle_atom_site_label_3
_geom_angle
_geom_angle_site_symmetry_1
_geom_angle_site_symmetry_3
_geom_angle_publ_flag
C11 Fe1 C10 40.76(18) . . ?
C11 Fe1 C5 122.36(17) . . ?
C10 Fe1 C5 105.58(16) . . ?
C11 Fe1 C12 40.75(17) . . ?
C10 Fe1 C12 68.39(17) . . ?
C5 Fe1 C12 159.94(17) . . ?
C11 Fe1 C14 68.24(19) . . ?
C10 Fe1 C14 40.87(18) . . ?
C5 Fe1 C14 121.18(17) . . ?
C12 Fe1 C14 67.58(18) . . ?
C11 Fe1 C6 107.29(17) . . ?
C10 Fe1 C6 121.35(16) . . ?
C5 Fe1 C6 41.17(13) . . ?
C12 Fe1 C6 124.33(16) . . ?
C14 Fe1 C6 157.54(17) . . ?
C11 Fe1 C7 122.29(18) . . ?
C10 Fe1 C7 157.47(18) . . ?
C5 Fe1 C7 69.22(15) . . ?
C12 Fe1 C7 108.60(16) . . ?
C14 Fe1 C7 160.50(18) . . ?
C6 Fe1 C7 40.55(14) . . ?
C11 Fe1 C9 159.46(17) . . ?
C10 Fe1 C9 122.90(17) . . ?
C5 Fe1 C9 41.22(14) . . ?
C12 Fe1 C9 158.08(17) . . ?
C14 Fe1 C9 107.54(17) . . ?
C6 Fe1 C9 68.49(15) . . ?
C7 Fe1 C9 68.43(15) . . ?
C11 Fe1 C8 158.17(18) . . ?
C10 Fe1 C8 159.81(18) . . ?
C5 Fe1 C8 69.70(15) . . ?
C12 Fe1 C8 122.53(16) . . ?
C14 Fe1 C8 123.66(18) . . ?
C6 Fe1 C8 68.75(15) . . ?
C7 Fe1 C8 40.85(15) . . ?
C9 Fe1 C8 40.92(15) . . ?
C11 Fe1 C13 68.17(17) . . ?
C10 Fe1 C13 68.88(17) . . ?
C5 Fe1 C13 157.97(16) . . ?
C12 Fe1 C13 39.64(16) . . ?
C14 Fe1 C13 40.86(17) . . ?
C6 Fe1 C13 159.92(16) . . ?
C7 Fe1 C13 124.00(16) . . ?
C9 Fe1 C13 122.68(16) . . ?
C8 Fe1 C13 107.75(16) . . ?
N1 P1 N3 117.52(14) . . ?
N1 P1 N4 110.22(14) . . ?
N3 P1 N4 107.71(14) . . ?
N1 P1 N5 108.90(14) . . ?
N3 P1 N5 109.40(14) . . ?
N4 P1 N5 101.96(13) . . ?
N2 P2 N1 115.86(14) . . ?
N2 P2 N6 114.60(15) . . ?
N1 P2 N6 104.33(14) . . ?
N2 P2 N7 105.64(14) . . ?
N1 P2 N7 114.33(15) . . ?
N6 P2 N7 101.38(14) . . ?
N2 P3 N3 115.38(14) . . ?
N2 P3 N9 106.42(14) . . ?
N3 P3 N9 114.65(14) . . ?
N2 P3 N8 114.57(14) . . ?
N3 P3 N8 104.08(14) . . ?
N9 P3 N8 101.03(14) . . ?
P1 N1 P2 121.93(17) . . ?
P3 N2 P2 123.54(17) . . ?
P1 N3 P3 120.44(16) . . ?
C15 N4 C1 113.5(3) . . ?
C15 N4 P1 119.2(2) . . ?
C1 N4 P1 111.6(2) . . ?
C3 N5 C4 113.2(3) . . ?
C3 N5 P1 115.0(2) . . ?
C4 N5 P1 114.3(2) . . ?
C22 N6 C25 110.2(3) . . ?
C22 N6 P2 120.3(2) . . ?
C25 N6 P2 119.5(2) . . ?
C29 N7 C26 108.3(3) . . ?
C29 N7 P2 122.0(2) . . ?
C26 N7 P2 122.1(2) . . ?
C33 N8 C30 106.1(3) . . ?
C33 N8 P3 122.6(2) . . ?
C30 N8 P3 121.7(2) . . ?
C37 N9 C34 109.1(3) . . ?
C37 N9 P3 120.0(2) . . ?
C34 N9 P3 117.2(2) . . ?
N4 C1 C2 111.8(3) . . ?
N4 C1 H1A 109.3 . . ?
C2 C1 H1A 109.3 . . ?
N4 C1 H1B 109.3 . . ?
C2 C1 H1B 109.3 . . ?
H1A C1 H1B 107.9 . . ?
C3 C2 C1 111.4(3) . . ?
C3 C2 H2A 109.4 . . ?
C1 C2 H2A 109.4 . . ?
C3 C2 H2B 109.4 . . ?
C1 C2 H2B 109.4 . . ?
H2A C2 H2B 108.0 . . ?
N5 C3 C2 113.2(3) . . ?
N5 C3 H3A 108.9 . . ?
C2 C3 H3A 108.9 . . ?
N5 C3 H3B 108.9 . . ?
C2 C3 H3B 108.9 . . ?
H3A C3 H3B 107.7 . . ?
N5 C4 C5 112.6(3) . . ?
N5 C4 H4A 109.1 . . ?
C5 C4 H4A 109.1 . . ?
N5 C4 H4B 109.1 . . ?
C5 C4 H4B 109.1 . . ?
H4A C4 H4B 107.8 . . ?
C6 C5 C9 106.5(3) . . ?
C6 C5 C4 128.0(3) . . ?
C9 C5 C4 125.5(3) . . ?
C6 C5 Fe1 69.6(2) . . ?
C9 C5 Fe1 69.8(2) . . ?
C4 C5 Fe1 125.0(3) . . ?
C7 C6 C5 108.8(3) . . ?
C7 C6 Fe1 69.8(2) . . ?
C5 C6 Fe1 69.20(19) . . ?
C7 C6 H6 125.6 . . ?
C5 C6 H6 125.6 . . ?
Fe1 C6 H6 127.0 . . ?
C6 C7 C8 108.7(3) . . ?
C6 C7 Fe1 69.7(2) . . ?
C8 C7 Fe1 69.9(2) . . ?
C6 C7 H7 125.7 . . ?
C8 C7 H7 125.7 . . ?
Fe1 C7 H7 126.4 . . ?
C7 C8 C9 107.0(3) . . ?
C7 C8 Fe1 69.3(2) . . ?
C9 C8 Fe1 69.4(2) . . ?
C7 C8 H8 126.5 . . ?
C9 C8 H8 126.5 . . ?
Fe1 C8 H8 126.3 . . ?
C8 C9 C5 108.9(3) . . ?
C8 C9 Fe1 69.6(2) . . ?
C5 C9 Fe1 69.0(2) . . ?
C8 C9 H9 125.5 . . ?
C5 C9 H9 125.5 . . ?
Fe1 C9 H9 127.4 . . ?
C11 C10 C14 107.2(4) . . ?
C11 C10 Fe1 69.6(2) . . ?
C14 C10 Fe1 69.9(2) . . ?
C11 C10 H10 126.4 . . ?
C14 C10 H10 126.4 . . ?
Fe1 C10 H10 125.7 . . ?
C10 C11 C12 107.8(4) . . ?
C10 C11 Fe1 69.6(2) . . ?
C12 C11 Fe1 69.9(2) . . ?
C10 C11 H11 126.1 . . ?
C12 C11 H11 126.1 . . ?
Fe1 C11 H11 125.9 . . ?
C13 C12 C11 110.1(4) . . ?
C13 C12 Fe1 72.1(2) . . ?
C11 C12 Fe1 69.4(2) . . ?
C13 C12 H12 124.9 . . ?
C11 C12 H12 124.9 . . ?
Fe1 C12 H12 125.2 . . ?
C12 C13 C14 105.9(4) . . ?
C12 C13 Fe1 68.3(2) . . ?
C14 C13 Fe1 67.8(2) . . ?
C12 C13 H13 127.0 . . ?
C14 C13 H13 127.0 . . ?
Fe1 C13 H13 128.4 . . ?
C10 C14 C13 108.9(4) . . ?
C10 C14 Fe1 69.2(2) . . ?
C13 C14 Fe1 71.3(2) . . ?
C10 C14 H14 125.5 . . ?
C13 C14 H14 125.5 . . ?
Fe1 C14 H14 125.5 . . ?
N4 C15 C16 110.6(3) . . ?
N4 C15 H15A 109.5 . . ?
C16 C15 H15A 109.5 . . ?
N4 C15 H15B 109.5 . . ?
C16 C15 H15B 109.5 . . ?
H15A C15 H15B 108.1 . . ?
C21 C16 C17 118.4(3) . . ?
C21 C16 C15 120.3(3) . . ?
C17 C16 C15 121.3(3) . . ?
C18 C17 C16 121.0(3) . . ?
C18 C17 H17 119.5 . . ?
C16 C17 H17 119.5 . . ?
C19 C18 C17 119.2(4) . . ?
C19 C18 H18 120.4 . . ?
C17 C18 H18 120.4 . . ?
C18 C19 C20 121.4(4) . . ?
C18 C19 Cl1 119.7(3) . . ?
C20 C19 Cl1 118.9(3) . . ?
C21 C20 C19 119.1(4) . . ?
C21 C20 H20 120.5 . . ?
C19 C20 H20 120.5 . . ?
C20 C21 C16 121.0(3) . . ?
C20 C21 H21 119.5 . . ?
C16 C21 H21 119.5 . . ?
N6 C22 C23 104.5(3) . . ?
N6 C22 H22A 110.9 . . ?
C23 C22 H22A 110.9 . . ?
N6 C22 H22B 110.9 . . ?
C23 C22 H22B 110.9 . . ?
H22A C22 H22B 108.9 . . ?
C24 C23 C22 104.3(3) . . ?
C24 C23 H23A 110.9 . . ?
C22 C23 H23A 110.9 . . ?
C24 C23 H23B 110.9 . . ?
C22 C23 H23B 110.9 . . ?
H23A C23 H23B 108.9 . . ?
C23 C24 C25 103.3(3) . . ?
C23 C24 H24A 111.1 . . ?
C25 C24 H24A 111.1 . . ?
C23 C24 H24B 111.1 . . ?
C25 C24 H24B 111.1 . . ?
H24A C24 H24B 109.1 . . ?
N6 C25 C24 103.5(3) . . ?
N6 C25 H25A 111.1 . . ?
C24 C25 H25A 111.1 . . ?
N6 C25 H25B 111.1 . . ?
C24 C25 H25B 111.1 . . ?
H25A C25 H25B 109.0 . . ?
N7 C26 C27 104.7(3) . . ?
N7 C26 H26A 110.8 . . ?
C27 C26 H26A 110.8 . . ?
N7 C26 H26B 110.8 . . ?
C27 C26 H26B 110.8 . . ?
H26A C26 H26B 108.9 . . ?
C28 C27 C26 107.6(3) . . ?
C28 C27 H27A 110.2 . . ?
C26 C27 H27A 110.2 . . ?
C28 C27 H27B 110.2 . . ?
C26 C27 H27B 110.2 . . ?
H27A C27 H27B 108.5 . . ?
C27 C28 C29 107.1(3) . . ?
C27 C28 H28A 110.3 . . ?
C29 C28 H28A 110.3 . . ?
C27 C28 H28B 110.3 . . ?
C29 C28 H28B 110.3 . . ?
H28A C28 H28B 108.6 . . ?
N7 C29 C28 103.3(3) . . ?
N7 C29 H29A 111.1 . . ?
C28 C29 H29A 111.1 . . ?
N7 C29 H29B 111.1 . . ?
C28 C29 H29B 111.1 . . ?
H29A C29 H29B 109.1 . . ?
N8 C30 C31 104.4(3) . . ?
N8 C30 H30A 110.9 . . ?
C31 C30 H30A 110.9 . . ?
N8 C30 H30B 110.9 . . ?
C31 C30 H30B 110.9 . . ?
H30A C30 H30B 108.9 . . ?
C32 C31 C30 104.4(3) . . ?
C32 C31 H31A 110.9 . . ?
C30 C31 H31A 110.9 . . ?
C32 C31 H31B 110.9 . . ?
C30 C31 H31B 110.9 . . ?
H31A C31 H31B 108.9 . . ?
C31 C32 C33 106.4(3) . . ?
C31 C32 H32A 110.5 . . ?
C33 C32 H32A 110.5 . . ?
C31 C32 H32B 110.5 . . ?
C33 C32 H32B 110.5 . . ?
H32A C32 H32B 108.6 . . ?
N8 C33 C32 103.0(3) . . ?
N8 C33 H33A 111.2 . . ?
C32 C33 H33A 111.2 . . ?
N8 C33 H33B 111.2 . . ?
C32 C33 H33B 111.2 . . ?
H33A C33 H33B 109.1 . . ?
C35 C34 N9 104.0(3) . . ?
C35 C34 H34A 111.0 . . ?
N9 C34 H34A 111.0 . . ?
C35 C34 H34B 111.0 . . ?
N9 C34 H34B 111.0 . . ?
H34A C34 H34B 109.0 . . ?
C36 C35 C34 110.3(4) . . ?
C36 C35 H35A 109.6 . . ?
C34 C35 H35A 109.6 . . ?
C36 C35 H35B 109.6 . . ?
C34 C35 H35B 109.6 . . ?
H35A C35 H35B 108.1 . . ?
C35 C36 C37 107.0(4) . . ?
C35 C36 H36A 110.3 . . ?
C37 C36 H36A 110.3 . . ?
C35 C36 H36B 110.3 . . ?
C37 C36 H36B 110.3 . . ?
H36A C36 H36B 108.6 . . ?
N9 C37 C36 105.6(3) . . ?
N9 C37 H37A 110.6 . . ?
C36 C37 H37A 110.6 . . ?
N9 C37 H37B 110.6 . . ?
C36 C37 H37B 110.6 . . ?
H37A C37 H37B 108.7 . . ?

loop_
_geom_bond_atom_site_label_1
_geom_bond_atom_site_label_2
_geom_bond_distance
_geom_bond_site_symmetry_2
_geom_bond_publ_flag
Fe1 C11 2.026(4) . ?
Fe1 C10 2.026(4) . ?
Fe1 C5 2.029(3) . ?
Fe1 C12 2.033(4) . ?
Fe1 C14 2.035(4) . ?
Fe1 C6 2.035(3) . ?
Fe1 C7 2.036(4) . ?
Fe1 C9 2.040(4) . ?
Fe1 C8 2.043(4) . ?
Fe1 C13 2.082(4) . ?
P1 N1 1.584(3) . ?
P1 N3 1.589(3) . ?
P1 N4 1.673(3) . ?
P1 N5 1.677(3) . ?
P2 N2 1.597(3) . ?
P2 N1 1.604(3) . ?
P2 N6 1.648(3) . ?
P2 N7 1.648(3) . ?
P3 N2 1.594(3) . ?
P3 N3 1.603(3) . ?
P3 N9 1.653(3) . ?
P3 N8 1.657(3) . ?
Cl1 C19 1.747(4) . ?
N4 C15 1.467(4) . ?
N4 C1 1.476(4) . ?
N5 C3 1.453(4) . ?
N5 C4 1.469(4) . ?
N6 C22 1.472(4) . ?
N6 C25 1.487(4) . ?
N7 C29 1.464(4) . ?
N7 C26 1.476(5) . ?
N8 C33 1.450(4) . ?
N8 C30 1.460(4) . ?
N9 C37 1.475(5) . ?
N9 C34 1.491(4) . ?
C1 C2 1.518(5) . ?
C1 H1A 0.9900 . ?
C1 H1B 0.9900 . ?
C2 C3 1.513(5) . ?
C2 H2A 0.9900 . ?
C2 H2B 0.9900 . ?
C3 H3A 0.9900 . ?
C3 H3B 0.9900 . ?
C4 C5 1.484(5) . ?
C4 H4A 0.9900 . ?
C4 H4B 0.9900 . ?
C5 C6 1.429(5) . ?
C5 C9 1.432(5) . ?
C6 C7 1.410(5) . ?
C6 H6 0.9500 . ?
C7 C8 1.423(5) . ?
C7 H7 0.9500 . ?
C8 C9 1.427(5) . ?
C8 H8 0.9500 . ?
C9 H9 0.9500 . ?
C10 C11 1.411(6) . ?
C10 C14 1.418(6) . ?
C10 H10 0.9500 . ?
C11 C12 1.413(6) . ?
C11 H11 0.9500 . ?
C12 C13 1.396(6) . ?
C12 H12 0.9500 . ?
C13 C14 1.437(6) . ?
C13 H13 0.9500 . ?
C14 H14 0.9500 . ?
C15 C16 1.505(5) . ?
C15 H15A 0.9900 . ?
C15 H15B 0.9900 . ?
C16 C21 1.383(5) . ?
C16 C17 1.392(5) . ?
C17 C18 1.377(5) . ?
C17 H17 0.9500 . ?
C18 C19 1.362(6) . ?
C18 H18 0.9500 . ?
C19 C20 1.381(6) . ?
C20 C21 1.377(5) . ?
C20 H20 0.9500 . ?
C21 H21 0.9500 . ?
C22 C23 1.512(5) . ?
C22 H22A 0.9900 . ?
C22 H22B 0.9900 . ?
C23 C24 1.498(6) . ?
C23 H23A 0.9900 . ?
C23 H23B 0.9900 . ?
C24 C25 1.537(6) . ?
C24 H24A 0.9900 . ?
C24 H24B 0.9900 . ?
C25 H25A 0.9900 . ?
C25 H25B 0.9900 . ?
C26 C27 1.488(6) . ?
C26 H26A 0.9900 . ?
C26 H26B 0.9900 . ?
C27 C28 1.486(6) . ?
C27 H27A 0.9900 . ?
C27 H27B 0.9900 . ?
C28 C29 1.522(5) . ?
C28 H28A 0.9900 . ?
C28 H28B 0.9900 . ?
C29 H29A 0.9900 . ?
C29 H29B 0.9900 . ?
C30 C31 1.524(5) . ?
C30 H30A 0.9900 . ?
C30 H30B 0.9900 . ?
C31 C32 1.517(6) . ?
C31 H31A 0.9900 . ?
C31 H31B 0.9900 . ?
C32 C33 1.517(5) . ?
C32 H32A 0.9900 . ?
C32 H32B 0.9900 . ?
C33 H33A 0.9900 . ?
C33 H33B 0.9900 . ?
C34 C35 1.482(6) . ?
C34 H34A 0.9900 . ?
C34 H34B 0.9900 . ?
C35 C36 1.417(7) . ?
C35 H35A 0.9900 . ?
C35 H35B 0.9900 . ?
C36 C37 1.483(6) . ?
C36 H36A 0.9900 . ?
C36 H36B 0.9900 . ?
C37 H37A 0.9900 . ?
C37 H37B 0.9900 . ?

loop_
_geom_hbond_atom_site_label_D
_geom_hbond_atom_site_label_H
_geom_hbond_atom_site_label_A
_geom_hbond_distance_DH
_geom_hbond_distance_HA
_geom_hbond_distance_DA
_geom_hbond_angle_DHA
_geom_hbond_site_symmetry_A
_geom_hbond_publ_flag
C23 H23A Cl1 0.9900 2.7700 3.673(5) 152.00 2_745 yes

loop_
_geom_torsion_atom_site_label_1
_geom_torsion_atom_site_label_2
_geom_torsion_atom_site_label_3
_geom_torsion_atom_site_label_4
_geom_torsion
_geom_torsion_site_symmetry_1
_geom_torsion_site_symmetry_2
_geom_torsion_site_symmetry_3
_geom_torsion_site_symmetry_4
_geom_torsion_publ_flag
N3 P1 N1 P2 6.5(3) . . . . ?
N4 P1 N1 P2 -117.4(2) . . . . ?
N5 P1 N1 P2 131.52(19) . . . . ?
N2 P2 N1 P1 9.9(3) . . . . ?
N6 P2 N1 P1 136.84(19) . . . . ?
N7 P2 N1 P1 -113.3(2) . . . . ?
N3 P3 N2 P2 -7.1(3) . . . . ?
N9 P3 N2 P2 121.3(2) . . . . ?
N8 P3 N2 P2 -127.9(2) . . . . ?
N1 P2 N2 P3 -9.5(3) . . . . ?
N6 P2 N2 P3 -131.1(2) . . . . ?
N7 P2 N2 P3 118.2(2) . . . . ?
N1 P1 N3 P3 -24.5(3) . . . . ?
N4 P1 N3 P3 100.6(2) . . . . ?
N5 P1 N3 P3 -149.32(18) . . . . ?
N2 P3 N3 P1 24.5(3) . . . . ?
N9 P3 N3 P1 -99.7(2) . . . . ?
N8 P3 N3 P1 150.92(18) . . . . ?
N1 P1 N4 C15 -35.3(3) . . . . ?
N3 P1 N4 C15 -164.6(2) . . . . ?
N5 P1 N4 C15 80.3(3) . . . . ?
N1 P1 N4 C1 -170.7(2) . . . . ?
N3 P1 N4 C1 60.0(3) . . . . ?
N5 P1 N4 C1 -55.1(3) . . . . ?
N1 P1 N5 C3 168.8(2) . . . . ?
N3 P1 N5 C3 -61.5(3) . . . . ?
N4 P1 N5 C3 52.3(3) . . . . ?
N1 P1 N5 C4 -57.8(3) . . . . ?
N3 P1 N5 C4 71.9(3) . . . . ?
N4 P1 N5 C4 -174.3(2) . . . . ?
N2 P2 N6 C22 88.3(3) . . . . ?
N1 P2 N6 C22 -39.4(3) . . . . ?
N7 P2 N6 C22 -158.5(3) . . . . ?
N2 P2 N6 C25 -53.9(3) . . . . ?
N1 P2 N6 C25 178.4(2) . . . . ?
N7 P2 N6 C25 59.4(3) . . . . ?
N2 P2 N7 C29 -37.7(3) . . . . ?
N1 P2 N7 C29 90.9(3) . . . . ?
N6 P2 N7 C29 -157.5(3) . . . . ?
N2 P2 N7 C26 176.3(3) . . . . ?
N1 P2 N7 C26 -55.1(3) . . . . ?
N6 P2 N7 C26 56.5(3) . . . . ?
N2 P3 N8 C33 -59.2(3) . . . . ?
N3 P3 N8 C33 173.9(3) . . . . ?
N9 P3 N8 C33 54.8(3) . . . . ?
N2 P3 N8 C30 82.3(3) . . . . ?
N3 P3 N8 C30 -44.6(3) . . . . ?
N9 P3 N8 C30 -163.8(3) . . . . ?
N2 P3 N9 C37 -38.2(3) . . . . ?
N3 P3 N9 C37 90.6(3) . . . . ?
N8 P3 N9 C37 -158.2(3) . . . . ?
N2 P3 N9 C34 -174.5(2) . . . . ?
N3 P3 N9 C34 -45.6(3) . . . . ?
N8 P3 N9 C34 65.6(3) . . . . ?
C15 N4 C1 C2 -75.7(4) . . . . ?
P1 N4 C1 C2 62.3(3) . . . . ?
N4 C1 C2 C3 -59.1(4) . . . . ?
C4 N5 C3 C2 171.0(3) . . . . ?
P1 N5 C3 C2 -55.1(4) . . . . ?
C1 C2 C3 N5 54.9(4) . . . . ?
C3 N5 C4 C5 -68.2(4) . . . . ?
P1 N5 C4 C5 157.6(2) . . . . ?
N5 C4 C5 C6 99.8(4) . . . . ?
N5 C4 C5 C9 -80.9(4) . . . . ?
N5 C4 C5 Fe1 -169.8(2) . . . . ?
C9 C5 C6 C7 -1.7(4) . . . . ?
C4 C5 C6 C7 177.7(3) . . . . ?
Fe1 C5 C6 C7 58.6(3) . . . . ?
C9 C5 C6 Fe1 -60.4(2) . . . . ?
C4 C5 C6 Fe1 119.0(4) . . . . ?
C5 C6 C7 C8 0.9(4) . . . . ?
Fe1 C6 C7 C8 59.2(3) . . . . ?
C5 C6 C7 Fe1 -58.3(2) . . . . ?
C6 C7 C8 C9 0.4(4) . . . . ?
Fe1 C7 C8 C9 59.4(3) . . . . ?
C6 C7 C8 Fe1 -59.1(3) . . . . ?
C7 C8 C9 C5 -1.5(4) . . . . ?
Fe1 C8 C9 C5 57.9(3) . . . . ?
C7 C8 C9 Fe1 -59.3(3) . . . . ?
C6 C5 C9 C8 2.0(4) . . . . ?
C4 C5 C9 C8 -177.5(3) . . . . ?
Fe1 C5 C9 C8 -58.3(3) . . . . ?
C6 C5 C9 Fe1 60.3(2) . . . . ?
C4 C5 C9 Fe1 -119.2(3) . . . . ?
C14 C10 C11 C12 0.3(5) . . . . ?
Fe1 C10 C11 C12 -59.7(3) . . . . ?
C14 C10 C11 Fe1 60.0(3) . . . . ?
C10 C11 C12 C13 -1.2(5) . . . . ?
Fe1 C11 C12 C13 -60.8(3) . . . . ?
C10 C11 C12 Fe1 59.6(3) . . . . ?
C11 C12 C13 C14 1.6(5) . . . . ?
Fe1 C12 C13 C14 -57.6(3) . . . . ?
C11 C12 C13 Fe1 59.1(3) . . . . ?
C11 C10 C14 C13 0.7(5) . . . . ?
Fe1 C10 C14 C13 60.5(3) . . . . ?
C11 C10 C14 Fe1 -59.8(3) . . . . ?
C12 C13 C14 C10 -1.4(5) . . . . ?
Fe1 C13 C14 C10 -59.2(3) . . . . ?
C12 C13 C14 Fe1 57.9(3) . . . . ?
C1 N4 C15 C16 -68.6(3) . . . . ?
P1 N4 C15 C16 156.8(2) . . . . ?
N4 C15 C16 C21 -63.6(4) . . . . ?
N4 C15 C16 C17 115.5(3) . . . . ?
C21 C16 C17 C18 -0.7(5) . . . . ?
C15 C16 C17 C18 -179.8(3) . . . . ?
C16 C17 C18 C19 0.0(5) . . . . ?
C17 C18 C19 C20 0.9(6) . . . . ?
C17 C18 C19 Cl1 -179.3(3) . . . . ?
C18 C19 C20 C21 -1.0(6) . . . . ?
Cl1 C19 C20 C21 179.2(3) . . . . ?
C19 C20 C21 C16 0.2(5) . . . . ?
C17 C16 C21 C20 0.7(5) . . . . ?
C15 C16 C21 C20 179.7(3) . . . . ?
C25 N6 C22 C23 -11.0(4) . . . . ?
P2 N6 C22 C23 -156.4(3) . . . . ?
N6 C22 C23 C24 30.7(4) . . . . ?
C22 C23 C24 C25 -38.2(4) . . . . ?
C22 N6 C25 C24 -12.3(4) . . . . ?
P2 N6 C25 C24 133.3(3) . . . . ?
C23 C24 C25 N6 31.0(4) . . . . ?
C29 N7 C26 C27 28.8(4) . . . . ?
P2 N7 C26 C27 178.8(3) . . . . ?
N7 C26 C27 C28 -15.1(5) . . . . ?
C26 C27 C28 C29 -3.1(6) . . . . ?
C26 N7 C29 C28 -30.3(4) . . . . ?
P2 N7 C29 C28 179.6(3) . . . . ?
C27 C28 C29 N7 20.1(5) . . . . ?
C33 N8 C30 C31 -37.8(4) . . . . ?
P3 N8 C30 C31 175.3(2) . . . . ?
N8 C30 C31 C32 20.1(4) . . . . ?
C30 C31 C32 C33 3.4(4) . . . . ?
C30 N8 C33 C32 39.5(4) . . . . ?
P3 N8 C33 C32 -174.0(3) . . . . ?
C31 C32 C33 N8 -25.7(4) . . . . ?
C37 N9 C34 C35 -0.3(5) . . . . ?
P3 N9 C34 C35 140.3(4) . . . . ?
N9 C34 C35 C36 12.8(7) . . . . ?
C34 C35 C36 C37 -20.2(8) . . . . ?
C34 N9 C37 C36 -11.3(5) . . . . ?
P3 N9 C37 C36 -150.7(3) . . . . ?
C35 C36 C37 N9 19.1(7) . . . . ?
